data_2312674
loop_
_publ_author_name
'Steinke, Tim'
'Engelage, Elric'
'Huber, Stefan M.'

_publ_section_title
;
 Chalcogen bonding in the solid-state structures of
 1,3-bis(benzimidazoliumyl)benzene-based chalcogen-bonding donors.
;
_journal_coeditor_code QW3003
_journal_issue 'Pt 2'
_journal_name_full 'Acta crystallographica. Section C, Structural chemistry'
_journal_page_first 26
_journal_page_last 35
_journal_paper_doi 10.1107/S2053229622011536
_journal_volume 79
_journal_year 2023
_chemical_formula_iupac 'C24 H24 N4 Se2 2+, 2C F3 O3 S -, 0.5C2 H4 Cl2'
_chemical_formula_moiety 'C24 H24 N4 Se2 2+, 2(C F3 O3 S -), 0.5(C2 H4 Cl2)'
_chemical_formula_sum 'C27 H26 Cl F6 N4 O6 S2 Se2'
_chemical_formula_weight 874.01
_chemical_name_systematic
;
3,3'-Bis(methylselanyl)-1,1'-(1,3-phenylene)bis(1<i>H</i>-1,3-benzodiazol-3-ium)
bis(trifluoromethanesulfonate) 1,2-dichloroethane hemisolvate
;
_space_group_crystal_system triclinic
_space_group_IT_number 2
_space_group_name_Hall '-P 1'
_space_group_name_H-M_alt 'P -1'
_atom_sites_solution_hydrogens geom
_audit_creation_method SHELXL-2018/3
_cell_angle_alpha 102.5150(10)
_cell_angle_beta 93.2310(10)
_cell_angle_gamma 96.1980(10)
_cell_formula_units_Z 2
_cell_length_a 9.36720(10)
_cell_length_b 13.3265(2)
_cell_length_c 13.64450(10)
_cell_measurement_reflns_used 5795
_cell_measurement_temperature 170(2)
_cell_measurement_theta_max 66.5
_cell_measurement_theta_min 3.3
_cell_volume 1647.49(3)
_computing_cell_refinement
;
CrysAlis PRO (Rigaku OD, 2018)
;
_computing_data_collection
;
CrysAlis PRO (Rigaku OD, 2018)
;
_computing_data_reduction
;
CrysAlis PRO (Rigaku OD, 2018)
;
_computing_molecular_graphics
;
DIAMOND (Putz & Brandenburg, 2014) and Mercury (Macrae <i>et al.</i>,
2020)
;
_computing_publication_material
;
WinGX (Farrugia, 2012)
;
_computing_structure_refinement
;
SHELXL2018 (Sheldrick, 2015b)
;
_computing_structure_solution
;
SHELXT (Sheldrick, 2015a) and shelXle (H\"ubschle <i>et al.</i>,
2011)
;
_diffrn_ambient_temperature 170.00(10)
_diffrn_detector 'CCD plate'
_diffrn_measured_fraction_theta_full 0.999
_diffrn_measured_fraction_theta_max 0.999
_diffrn_measurement_device 'four-circle diffractometer'
_diffrn_measurement_device_type 'Rigaku XtaLAB Synergy Dualflex diffractometer with a HyPix detector'
_diffrn_measurement_method '\w scans'
_diffrn_radiation_monochromator mirror
_diffrn_radiation_probe x-ray
_diffrn_radiation_type 'Cu K\a'
_diffrn_radiation_wavelength 1.54184
_diffrn_reflns_av_R_equivalents 0.0462
_diffrn_reflns_av_unetI/netI 0.0435
_diffrn_reflns_limit_h_max 10
_diffrn_reflns_limit_h_min -11
_diffrn_reflns_limit_k_max 15
_diffrn_reflns_limit_k_min -15
_diffrn_reflns_limit_l_max 16
_diffrn_reflns_limit_l_min -14
_diffrn_reflns_number 19605
_diffrn_reflns_theta_full 66.498
_diffrn_reflns_theta_max 66.498
_diffrn_reflns_theta_min 3.329
_diffrn_source 'micro-focus sealed X-ray tube'
_exptl_absorpt_coefficient_mu 5.478
_exptl_absorpt_correction_T_max 1.000
_exptl_absorpt_correction_T_min 0.456
_exptl_absorpt_correction_type gaussian
_exptl_absorpt_process_details
;
(CrysAlis PRO; Rigaku OD, 2018)
;
_exptl_crystal_colour 'translucent colourless'
_exptl_crystal_density_diffrn 1.762
_exptl_crystal_description 'cut plate'
_exptl_crystal_F_000 870
_exptl_crystal_size_max 0.189
_exptl_crystal_size_mid 0.096
_exptl_crystal_size_min 0.078
_refine_diff_density_max 0.841
_refine_diff_density_min -0.795
_refine_ls_extinction_method none
_refine_ls_goodness_of_fit_ref 1.052
_refine_ls_hydrogen_treatment constr
_refine_ls_matrix_type full
_refine_ls_number_parameters 484
_refine_ls_number_reflns 5795
_refine_ls_number_restraints 28
_refine_ls_restrained_S_all 1.053
_refine_ls_R_factor_all 0.0513
_refine_ls_R_factor_gt 0.0480
_refine_ls_shift/su_max 0.001
_refine_ls_shift/su_mean 0.000
_refine_ls_structure_factor_coef Fsqd
_refine_ls_weighting_details 'w=1/[\s^2^(Fo^2^)+(0.0607P)^2^+3.3756P] where P=(Fo^2^+2Fc^2^)/3'
_refine_ls_weighting_scheme calc
_refine_ls_wR_factor_gt 0.1244
_refine_ls_wR_factor_ref 0.1272
_reflns_number_gt 5307
_reflns_number_total 5795
_reflns_threshold_expression 'I > 2\s(I)'
_cod_data_source_file qw3003.cif
_cod_data_source_block TS-056_3Se-C
_cod_database_code 2312674
_shelx_space_group_comment
;
The symmetry employed for this shelxl refinement is uniquely defined
by the following loop, which should always be used as a source of
symmetry information in preference to the above space-group names.
They are only intended as comments.
;

loop_
_space_group_symop_operation_xyz
'x, y, z'
'-x, -y, -z'

loop_
_atom_site_type_symbol
_atom_site_label
_atom_site_fract_x
_atom_site_fract_y
_atom_site_fract_z
_atom_site_U_iso_or_equiv
_atom_site_adp_type
_atom_site_calc_flag
_atom_site_occupancy
_atom_site_disorder_assembly
_atom_site_disorder_group
Se Se1A 0.51229(5) 0.78078(3) 0.20663(3) 0.03655(15) Uani d 0.9498(10) A 1
N N1A 0.3629(6) 0.7664(3) 0.3822(3) 0.0317(8) Uani d 0.9498(10) A 1
N N2A 0.4146(11) 0.6162(3) 0.3040(4) 0.0261(7) Uani d 0.9498(10) A 1
C C1A 0.7037(5) 0.7379(4) 0.2166(3) 0.0420(10) Uani d 0.9498(10) A 1
H H1AA 0.764582 0.768208 0.171733 0.063 Uiso calc 0.9498(10) A 1
H H1AB 0.696569 0.662222 0.196995 0.063 Uiso calc 0.9498(10) A 1
H H1AC 0.746273 0.761771 0.286196 0.063 Uiso calc 0.9498(10) A 1
C C3A 0.4277(7) 0.7173(3) 0.3041(3) 0.0282(10) Uani d 0.9498(10) A 1
C C4A 0.3515(9) 0.8774(4) 0.4098(6) 0.0499(17) Uani d 0.9498(10) A 1
H H4AA 0.360353 0.900770 0.483322 0.075 Uiso calc 0.9498(10) A 1
H H4AB 0.257903 0.890591 0.382867 0.075 Uiso calc 0.9498(10) A 1
H H4AC 0.428760 0.915132 0.381636 0.075 Uiso calc 0.9498(10) A 1
C C5A 0.3027(4) 0.6943(3) 0.4323(3) 0.0315(8) Uani d 0.9498(10) A 1
C C6A 0.2161(5) 0.7041(4) 0.5138(3) 0.0423(11) Uani d 0.9498(10) A 1
H H6A 0.190937 0.769239 0.547424 0.051 Uiso calc 0.9498(10) A 1
C C7A 0.1696(5) 0.6134(4) 0.5419(3) 0.0455(11) Uani d 0.9498(10) A 1
H H7A 0.108846 0.616114 0.595601 0.055 Uiso calc 0.9498(10) A 1
C C8A 0.2087(5) 0.5180(4) 0.4944(5) 0.0421(12) Uani d 0.9498(10) A 1
H H8A 0.176484 0.458318 0.518278 0.051 Uiso calc 0.9498(10) A 1
C C9A 0.2924(4) 0.5074(3) 0.4139(3) 0.0341(9) Uani d 0.9498(10) A 1
H H9A 0.317749 0.442275 0.380633 0.041 Uiso calc 0.9498(10) A 1
C C10A 0.3373(5) 0.5987(4) 0.3846(3) 0.0283(11) Uani d 0.9498(10) A 1
Se Se1B 0.3520(10) 0.4679(6) 0.4492(6) 0.03655(15) Uani d 0.0502(10) A 2
C C1B 0.170(9) 0.503(11) 0.499(13) 0.0420(10) Uani d 0.0502(10) A 2
H H1BA 0.154002 0.571836 0.488350 0.063 Uiso calc 0.0502(10) A 2
H H1BB 0.171045 0.503692 0.570562 0.063 Uiso calc 0.0502(10) A 2
H H1BC 0.091254 0.451706 0.461725 0.063 Uiso calc 0.0502(10) A 2
N N1B 0.314376 0.678949 0.447267 0.0317(8) Uani d 0.0502(10) A 2
N N2B 0.41(2) 0.604(4) 0.312(8) 0.0261(7) Uani d 0.0502(10) A 2
C C3B 0.359(15) 0.590(4) 0.400(5) 0.0282(10) Uani d 0.0502(10) A 2
C C4B 0.262(13) 0.702(6) 0.547(4) 0.0499(17) Uani d 0.0502(10) A 2
H H4BA 0.267257 0.777660 0.571149 0.075 Uiso calc 0.0502(10) A 2
H H4BB 0.320596 0.674078 0.593420 0.075 Uiso calc 0.0502(10) A 2
H H4BC 0.161140 0.671305 0.543359 0.075 Uiso calc 0.0502(10) A 2
C C5B 0.341(16) 0.762(5) 0.403(8) 0.0315(8) Uani d 0.0502(10) A 2
C C6B 0.322(19) 0.867(6) 0.417(9) 0.0423(11) Uani d 0.0502(10) A 2
H H6B 0.282495 0.904160 0.474158 0.051 Uiso calc 0.0502(10) A 2
C C7B 0.366(9) 0.912(4) 0.340(5) 0.0455(11) Uani d 0.0502(10) A 2
H H7B 0.340495 0.978647 0.338420 0.055 Uiso calc 0.0502(10) A 2
C C8B 0.446(8) 0.864(4) 0.264(4) 0.0421(12) Uani d 0.0502(10) A 2
H H8B 0.482276 0.901547 0.216517 0.051 Uiso calc 0.0502(10) A 2
C C9B 0.474(8) 0.763(4) 0.257(5) 0.0341(9) Uani d 0.0502(10) A 2
H H9B 0.532521 0.731073 0.207871 0.041 Uiso calc 0.0502(10) A 2
C C10B 0.413(16) 0.712(4) 0.325(8) 0.0283(11) Uani d 0.0502(10) A 2
C C2A 0.9577(5) 0.5809(3) 0.2775(3) 0.0440(10) Uani d 1 . .
H H2AA 1.000622 0.651134 0.276882 0.066 Uiso calc 1 . .
H H2AB 1.022288 0.549576 0.317907 0.066 Uiso calc 1 . .
H H2AC 0.864711 0.583860 0.306753 0.066 Uiso calc 1 . .
N N3 0.7211(3) 0.3466(2) 0.1936(2) 0.0279(6) Uani d 1 . .
N N4 0.9361(3) 0.2978(2) 0.1916(2) 0.0311(6) Uani d 1 . .
Se Se2 0.92896(4) 0.49697(3) 0.13920(3) 0.03528(14) Uani d 1 . .
C C11 0.8597(4) 0.3727(3) 0.1769(3) 0.0293(7) Uani d 1 . .
C C12 1.0894(4) 0.2924(4) 0.1769(3) 0.0410(9) Uani d 1 . .
H H12A 1.139658 0.284118 0.239078 0.062 Uiso calc 1 . .
H H12B 1.131541 0.356278 0.159712 0.062 Uiso calc 1 . .
H H12C 1.099365 0.233066 0.122044 0.062 Uiso calc 1 . .
C C13 0.8453(4) 0.2191(3) 0.2166(3) 0.0312(8) Uani d 1 . .
C C14 0.8724(5) 0.1257(3) 0.2395(3) 0.0389(9) Uani d 1 . .
H H14 0.965944 0.104311 0.238527 0.047 Uiso calc 1 . .
C C15 0.7561(5) 0.0660(3) 0.2636(3) 0.0443(10) Uani d 1 . .
H H15 0.769564 0.001151 0.278621 0.053 Uiso calc 1 . .
C C16 0.6181(5) 0.0981(3) 0.2668(3) 0.0445(10) Uani d 1 . .
H H16 0.541410 0.054914 0.285092 0.053 Uiso calc 1 . .
C C17 0.5906(5) 0.1913(3) 0.2439(3) 0.0384(9) Uani d 1 . .
H H17 0.497432 0.213314 0.245928 0.046 Uiso calc 1 . .
C C18 0.7082(4) 0.2503(3) 0.2177(3) 0.0310(8) Uani d 1 . .
C C19 0.4537(4) 0.5337(3) 0.2273(2) 0.0260(7) Uani d 1 . .
C C20 0.3729(4) 0.5062(3) 0.1355(3) 0.0321(8) Uani d 1 . .
H H20 0.295222 0.542871 0.122199 0.039 Uiso calc 1 . .
C C21 0.4075(5) 0.4237(3) 0.0631(3) 0.0385(9) Uani d 1 . .
H H21 0.351792 0.402888 0.000176 0.046 Uiso calc 1 . .
C C22 0.5228(4) 0.3717(3) 0.0820(3) 0.0332(8) Uani d 1 . .
H H22 0.547201 0.315945 0.032132 0.040 Uiso calc 1 . .
C C23 0.6021(4) 0.4021(3) 0.1748(3) 0.0279(7) Uani d 1 . .
C C24 0.5678(4) 0.4821(3) 0.2498(3) 0.0270(7) Uani d 1 . .
H H24 0.620428 0.500739 0.313983 0.032 Uiso calc 1 . .
S S1 0.11819(10) 0.75468(7) 0.09579(7) 0.0331(2) Uani d 1 . .
F F1 0.2088(4) 0.9489(3) 0.1760(3) 0.0861(12) Uani d 1 . .
F F2 -0.0039(4) 0.8998(3) 0.2082(3) 0.0947(14) Uani d 1 . .
F F3 0.0356(5) 0.9246(3) 0.0616(4) 0.1094(15) Uani d 1 . .
O O1 0.1765(4) 0.7316(3) 0.1871(2) 0.0558(8) Uani d 1 . .
O O2 0.2189(3) 0.7585(3) 0.0206(2) 0.0495(8) Uani d 1 . .
O O3 -0.0227(4) 0.7008(3) 0.0599(2) 0.0528(8) Uani d 1 . .
C C25 0.0879(6) 0.8895(4) 0.1370(5) 0.0594(13) Uani d 1 . .
F F4 0.0437(4) 0.1670(4) 0.5413(5) 0.126(2) Uani d 1 . .
F F5 0.2090(5) 0.0786(3) 0.5591(3) 0.0908(12) Uani d 1 . .
F F6 0.0937(4) 0.0531(2) 0.4146(3) 0.0793(10) Uani d 1 . .
C C26 0.1483(5) 0.1260(4) 0.4950(4) 0.0552(12) Uani d 1 . .
Cl Cl1A 0.352(2) 0.1088(13) -0.0121(18) 0.062(2) Uani d 0.574(10) B 1
C C27A 0.5136(10) 0.0490(7) -0.0184(7) 0.0509(18) Uani d 0.574(10) B 1
H H27A 0.540977 0.033300 -0.088571 0.061 Uiso calc 0.574(10) B 1
H H27B 0.593142 0.096079 0.024336 0.061 Uiso calc 0.574(10) B 1
Cl Cl1B 0.345(3) 0.1106(19) 0.003(2) 0.067(5) Uani d 0.426(10) B 2
C C27B 0.4228(14) -0.0051(10) 0.0141(9) 0.0509(18) Uani d 0.426(10) B 2
H H27C 0.420525 -0.014172 0.084101 0.061 Uiso calc 0.426(10) B 2
H H27D 0.366556 -0.066503 -0.031233 0.061 Uiso calc 0.426(10) B 2
S S2A 0.2594(6) 0.2311(5) 0.4639(5) 0.0436(9) Uani d 0.480(4) C 1
O O4A 0.3166(4) 0.2966(3) 0.5527(3) 0.0635(7) Uani d 0.480(4) C 1
O O5A 0.1604(10) 0.2659(6) 0.4004(6) 0.0635(7) Uani d 0.480(4) C 1
O O6A 0.3731(9) 0.1796(7) 0.4160(6) 0.0635(7) Uani d 0.480(4) C 1
S S2B 0.2967(6) 0.2109(5) 0.4596(5) 0.0436(9) Uani d 0.520(4) C 2
O O4B 0.3166(4) 0.2966(3) 0.5527(3) 0.0635(7) Uani d 0.520(4) C 2
O O5B 0.2447(9) 0.2429(6) 0.3721(5) 0.0635(7) Uani d 0.520(4) C 2
O O6B 0.4035(8) 0.1392(6) 0.4430(6) 0.0635(7) Uani d 0.520(4) C 2

loop_
_atom_site_aniso_label
_atom_site_aniso_U_11
_atom_site_aniso_U_22
_atom_site_aniso_U_33
_atom_site_aniso_U_12
_atom_site_aniso_U_13
_atom_site_aniso_U_23
Se1A 0.0403(3) 0.0340(2) 0.0387(3) 0.00902(18) 0.00641(19) 0.01247(18)
N1A 0.039(3) 0.0313(17) 0.024(2) 0.0121(15) 0.0022(16) -0.0016(14)
N2A 0.0257(19) 0.0271(16) 0.0244(18) 0.007(2) 0.0029(13) 0.0012(13)
C1A 0.034(2) 0.052(3) 0.041(2) 0.0068(19) 0.0057(18) 0.010(2)
C3A 0.031(2) 0.0296(19) 0.023(3) 0.0095(16) -0.0001(19) 0.0020(15)
C4A 0.072(6) 0.033(2) 0.045(3) 0.020(3) 0.013(3) 0.000(2)
C5A 0.036(2) 0.036(2) 0.0205(17) 0.0099(16) -0.0002(15) 0.0009(15)
C6A 0.047(3) 0.052(3) 0.0261(19) 0.018(2) 0.0065(18) -0.0009(19)
C7A 0.052(3) 0.059(3) 0.026(2) 0.011(2) 0.0114(18) 0.0076(19)
C8A 0.042(3) 0.056(3) 0.030(2) 0.003(3) 0.005(3) 0.014(2)
C9A 0.035(2) 0.043(2) 0.0261(18) 0.0103(18) 0.0059(16) 0.0080(17)
C10A 0.026(3) 0.035(2) 0.0219(19) 0.0076(15) -0.0016(18) 0.0020(15)
Se1B 0.0403(3) 0.0340(2) 0.0387(3) 0.00902(18) 0.00641(19) 0.01247(18)
C1B 0.034(2) 0.052(3) 0.041(2) 0.0068(19) 0.0057(18) 0.010(2)
N1B 0.039(3) 0.0313(17) 0.024(2) 0.0121(15) 0.0022(16) -0.0016(14)
N2B 0.0257(19) 0.0271(16) 0.0244(18) 0.007(2) 0.0029(13) 0.0012(13)
C3B 0.031(2) 0.0296(19) 0.023(3) 0.0095(16) -0.0001(19) 0.0020(15)
C4B 0.072(6) 0.033(2) 0.045(3) 0.020(3) 0.013(3) 0.000(2)
C5B 0.036(2) 0.036(2) 0.0205(17) 0.0099(16) -0.0002(15) 0.0009(15)
C6B 0.047(3) 0.052(3) 0.0261(19) 0.018(2) 0.0065(18) -0.0009(19)
C7B 0.052(3) 0.059(3) 0.026(2) 0.011(2) 0.0114(18) 0.0076(19)
C8B 0.042(3) 0.056(3) 0.030(2) 0.003(3) 0.005(3) 0.014(2)
C9B 0.035(2) 0.043(2) 0.0261(18) 0.0103(18) 0.0059(16) 0.0080(17)
C10B 0.026(3) 0.035(2) 0.0219(19) 0.0076(15) -0.0016(18) 0.0020(15)
C2A 0.046(2) 0.042(2) 0.041(2) -0.0025(18) -0.0002(18) 0.0067(18)
N3 0.0314(15) 0.0262(14) 0.0275(14) 0.0103(12) 0.0057(12) 0.0047(12)
N4 0.0321(16) 0.0347(16) 0.0270(15) 0.0106(13) 0.0031(12) 0.0047(12)
Se2 0.0374(2) 0.0349(2) 0.0354(2) 0.00516(17) 0.00790(17) 0.01026(17)
C11 0.0319(19) 0.0328(18) 0.0234(16) 0.0108(15) 0.0035(14) 0.0034(14)
C12 0.031(2) 0.056(2) 0.040(2) 0.0166(18) 0.0052(16) 0.0129(19)
C13 0.038(2) 0.0320(18) 0.0228(16) 0.0098(15) 0.0053(14) 0.0021(14)
C14 0.052(2) 0.035(2) 0.0325(19) 0.0177(18) 0.0041(17) 0.0075(16)
C15 0.063(3) 0.030(2) 0.042(2) 0.0132(19) 0.005(2) 0.0083(17)
C16 0.059(3) 0.033(2) 0.043(2) 0.0037(19) 0.010(2) 0.0096(17)
C17 0.041(2) 0.036(2) 0.039(2) 0.0075(17) 0.0107(17) 0.0066(17)
C18 0.037(2) 0.0283(18) 0.0274(17) 0.0098(15) 0.0043(15) 0.0035(14)
C19 0.0274(17) 0.0256(17) 0.0240(16) 0.0052(13) 0.0058(13) 0.0016(13)
C20 0.0301(18) 0.0360(19) 0.0307(18) 0.0115(15) 0.0012(14) 0.0051(15)
C21 0.043(2) 0.045(2) 0.0257(18) 0.0138(18) -0.0031(15) -0.0003(16)
C22 0.042(2) 0.0320(18) 0.0233(17) 0.0101(16) 0.0033(15) -0.0009(14)
C23 0.0307(18) 0.0273(17) 0.0278(17) 0.0083(14) 0.0079(14) 0.0072(14)
C24 0.0299(17) 0.0265(17) 0.0238(16) 0.0056(14) 0.0028(13) 0.0030(13)
S1 0.0357(5) 0.0350(5) 0.0303(4) 0.0125(4) 0.0068(4) 0.0064(4)
F1 0.083(2) 0.0558(18) 0.100(3) -0.0195(17) 0.032(2) -0.0168(18)
F2 0.080(2) 0.0578(19) 0.137(3) 0.0152(17) 0.065(2) -0.015(2)
F3 0.117(3) 0.078(3) 0.158(4) 0.041(2) 0.002(3) 0.069(3)
O1 0.0515(19) 0.080(2) 0.0465(17) 0.0198(17) 0.0052(14) 0.0311(17)
O2 0.0509(18) 0.064(2) 0.0327(15) 0.0124(15) 0.0140(13) 0.0042(14)
O3 0.0496(18) 0.0523(18) 0.0515(18) -0.0028(15) -0.0018(14) 0.0069(15)
C25 0.054(3) 0.046(3) 0.080(4) 0.009(2) 0.021(3) 0.012(3)
F4 0.065(2) 0.098(3) 0.198(5) 0.003(2) 0.051(3) -0.012(3)
F5 0.149(4) 0.062(2) 0.063(2) 0.008(2) -0.008(2) 0.0237(16)
F6 0.092(2) 0.0539(18) 0.079(2) -0.0090(17) -0.0269(19) 0.0038(16)
C26 0.050(3) 0.042(2) 0.067(3) 0.011(2) -0.004(2) -0.003(2)
Cl1A 0.072(5) 0.056(3) 0.057(3) -0.002(3) 0.008(3) 0.016(2)
C27A 0.054(5) 0.048(5) 0.048(3) -0.006(3) 0.008(4) 0.009(3)
Cl1B 0.061(4) 0.063(5) 0.078(12) 0.016(4) 0.013(5) 0.015(5)
C27B 0.054(5) 0.048(5) 0.048(3) -0.006(3) 0.008(4) 0.009(3)
S2A 0.044(3) 0.053(2) 0.0337(7) 0.0048(14) 0.0019(15) 0.0100(13)
O4A 0.0682(17) 0.0675(17) 0.0527(15) -0.0037(14) -0.0107(12) 0.0189(12)
O5A 0.0682(17) 0.0675(17) 0.0527(15) -0.0037(14) -0.0107(12) 0.0189(12)
O6A 0.0682(17) 0.0675(17) 0.0527(15) -0.0037(14) -0.0107(12) 0.0189(12)
S2B 0.044(3) 0.053(2) 0.0337(7) 0.0048(14) 0.0019(15) 0.0100(13)
O4B 0.0682(17) 0.0675(17) 0.0527(15) -0.0037(14) -0.0107(12) 0.0189(12)
O5B 0.0682(17) 0.0675(17) 0.0527(15) -0.0037(14) -0.0107(12) 0.0189(12)
O6B 0.0682(17) 0.0675(17) 0.0527(15) -0.0037(14) -0.0107(12) 0.0189(12)

loop_
_atom_type_symbol
_atom_type_description
_atom_type_scat_dispersion_real
_atom_type_scat_dispersion_imag
_atom_type_scat_source
C C 0.0181 0.0091 'International Tables Vol C Tables 4.2.6.8 and 6.1.1.4'
N N 0.0311 0.0180 'International Tables Vol C Tables 4.2.6.8 and 6.1.1.4'
O O 0.0492 0.0322 'International Tables Vol C Tables 4.2.6.8 and 6.1.1.4'
F F 0.0727 0.0534 'International Tables Vol C Tables 4.2.6.8 and 6.1.1.4'
S S 0.3331 0.5567 'International Tables Vol C Tables 4.2.6.8 and 6.1.1.4'
Cl Cl 0.3639 0.7018 'International Tables Vol C Tables 4.2.6.8 and 6.1.1.4'
Se Se -0.7943 1.1372 'International Tables Vol C Tables 4.2.6.8 and 6.1.1.4'
H H 0.0000 0.0000 'International Tables Vol C Tables 4.2.6.8 and 6.1.1.4'

loop_
_exptl_crystal_face_index_h
_exptl_crystal_face_index_k
_exptl_crystal_face_index_l
_exptl_crystal_face_perp_dist
1 -1 2 0.0605
-6 2 0 0.0997
3 1 -8 0.0432
-1 -8 0 0.0361
0 7 4 0.0403
0 1 -1 0.0239
0 0 0 0.0372
0 0 0 0.0410

loop_
_geom_angle_atom_site_label_1
_geom_angle_atom_site_label_2
_geom_angle_atom_site_label_3
_geom_angle_site_symmetry_1
_geom_angle_site_symmetry_3
_geom_angle
_geom_angle_publ_flag
C3A Se1A C1A . . 99.1(2) ?
C3A N1A C5A . . 108.9(3) ?
C3A N1A C4A . . 126.5(4) ?
C5A N1A C4A . . 124.6(3) ?
C3A N2A C10A . . 109.4(3) ?
C3A N2A C19 . . 127.2(3) ?
C10A N2A C19 . . 122.9(4) ?
Se1A C1A H1AA . . 109.5 ?
Se1A C1A H1AB . . 109.5 ?
H1AA C1A H1AB . . 109.5 ?
Se1A C1A H1AC . . 109.5 ?
H1AA C1A H1AC . . 109.5 ?
H1AB C1A H1AC . . 109.5 ?
N1A C3A N2A . . 108.6(3) ?
N1A C3A Se1A . . 124.8(3) ?
N2A C3A Se1A . . 126.5(3) ?
N1A C4A H4AA . . 109.5 ?
N1A C4A H4AB . . 109.5 ?
H4AA C4A H4AB . . 109.5 ?
N1A C4A H4AC . . 109.5 ?
H4AA C4A H4AC . . 109.5 ?
H4AB C4A H4AC . . 109.5 ?
C10A C5A N1A . . 107.4(4) ?
C10A C5A C6A . . 120.9(4) ?
N1A C5A C6A . . 131.7(4) ?
C7A C6A C5A . . 115.9(4) ?
C7A C6A H6A . . 122.0 ?
C5A C6A H6A . . 122.0 ?
C6A C7A C8A . . 122.4(4) ?
C6A C7A H7A . . 118.8 ?
C8A C7A H7A . . 118.8 ?
C9A C8A C7A . . 122.2(5) ?
C9A C8A H8A . . 118.9 ?
C7A C8A H8A . . 118.9 ?
C8A C9A C10A . . 115.4(4) ?
C8A C9A H9A . . 122.3 ?
C10A C9A H9A . . 122.3 ?
C5A C10A C9A . . 123.2(4) ?
C5A C10A N2A . . 105.7(4) ?
C9A C10A N2A . . 131.0(4) ?
C3B Se1B C1B . . 86(5) ?
Se1B C1B H1BA . . 109.5 ?
Se1B C1B H1BB . . 109.5 ?
H1BA C1B H1BB . . 109.5 ?
Se1B C1B H1BC . . 109.5 ?
H1BA C1B H1BC . . 109.5 ?
H1BB C1B H1BC . . 109.5 ?
C3B N1B C5B . . 116(4) ?
C3B N1B C4B . . 128(3) ?
C5B N1B C4B . . 116(4) ?
C3B N2B C10B . . 102(4) ?
C3B N2B C19 . . 132(3) ?
C10B N2B C19 . . 126(4) ?
N1B C3B N2B . . 108.1(18) ?
N1B C3B Se1B . . 125.1(18) ?
N2B C3B Se1B . . 127(3) ?
N1B C4B H4BA . . 109.5 ?
N1B C4B H4BB . . 109.5 ?
H4BA C4B H4BB . . 109.5 ?
N1B C4B H4BC . . 109.5 ?
H4BA C4B H4BC . . 109.5 ?
H4BB C4B H4BC . . 109.5 ?
N1B C5B C10B . . 97(5) ?
N1B C5B C6B . . 141(6) ?
C10B C5B C6B . . 122(2) ?
C7B C6B C5B . . 114(3) ?
C7B C6B H6B . . 122.9 ?
C5B C6B H6B . . 122.9 ?
C6B C7B C8B . . 123(3) ?
C6B C7B H7B . . 118.3 ?
C8B C7B H7B . . 118.3 ?
C9B C8B C7B . . 120(2) ?
C9B C8B H8B . . 119.8 ?
C7B C8B H8B . . 119.8 ?
C10B C9B C8B . . 117(2) ?
C10B C9B H9B . . 121.4 ?
C8B C9B H9B . . 121.4 ?
C9B C10B C5B . . 121(3) ?
C9B C10B N2B . . 122(6) ?
C5B C10B N2B . . 116(6) ?
Se2 C2A H2AA . . 109.5 ?
Se2 C2A H2AB . . 109.5 ?
H2AA C2A H2AB . . 109.5 ?
Se2 C2A H2AC . . 109.5 ?
H2AA C2A H2AC . . 109.5 ?
H2AB C2A H2AC . . 109.5 ?
C11 N3 C18 . . 108.9(3) ?
C11 N3 C23 . . 125.6(3) ?
C18 N3 C23 . . 125.0(3) ?
C11 N4 C13 . . 109.2(3) ?
C11 N4 C12 . . 126.8(3) ?
C13 N4 C12 . . 123.8(3) ?
C11 Se2 C2A . . 94.86(17) ?
N4 C11 N3 . . 108.8(3) ?
N4 C11 Se2 . . 126.9(3) ?
N3 C11 Se2 . . 124.2(3) ?
N4 C12 H12A . . 109.5 ?
N4 C12 H12B . . 109.5 ?
H12A C12 H12B . . 109.5 ?
N4 C12 H12C . . 109.5 ?
H12A C12 H12C . . 109.5 ?
H12B C12 H12C . . 109.5 ?
N4 C13 C18 . . 106.6(3) ?
N4 C13 C14 . . 131.5(4) ?
C18 C13 C14 . . 121.9(4) ?
C15 C14 C13 . . 116.3(4) ?
C15 C14 H14 . . 121.9 ?
C13 C14 H14 . . 121.9 ?
C14 C15 C16 . . 122.1(4) ?
C14 C15 H15 . . 119.0 ?
C16 C15 H15 . . 119.0 ?
C17 C16 C15 . . 121.8(4) ?
C17 C16 H16 . . 119.1 ?
C15 C16 H16 . . 119.1 ?
C16 C17 C18 . . 115.7(4) ?
C16 C17 H17 . . 122.1 ?
C18 C17 H17 . . 122.1 ?
N3 C18 C13 . . 106.5(3) ?
N3 C18 C17 . . 131.3(3) ?
C13 C18 C17 . . 122.2(3) ?
C20 C19 C24 . . 122.5(3) ?
C20 C19 N2A . . 118.9(5) ?
C24 C19 N2A . . 118.6(5) ?
C20 C19 N2B . . 121(9) ?
C24 C19 N2B . . 115(8) ?
C19 C20 C21 . . 118.7(3) ?
C19 C20 H20 . . 120.7 ?
C21 C20 H20 . . 120.7 ?
C22 C21 C20 . . 120.5(3) ?
C22 C21 H21 . . 119.7 ?
C20 C21 H21 . . 119.7 ?
C21 C22 C23 . . 119.1(3) ?
C21 C22 H22 . . 120.5 ?
C23 C22 H22 . . 120.5 ?
C24 C23 C22 . . 121.9(3) ?
C24 C23 N3 . . 119.7(3) ?
C22 C23 N3 . . 118.4(3) ?
C19 C24 C23 . . 117.3(3) ?
C19 C24 H24 . . 121.3 ?
C23 C24 H24 . . 121.3 ?
O2 S1 O3 . . 115.94(19) ?
O2 S1 O1 . . 114.8(2) ?
O3 S1 O1 . . 114.0(2) ?
O2 S1 C25 . . 103.0(2) ?
O3 S1 C25 . . 104.2(2) ?
O1 S1 C25 . . 102.5(3) ?
F3 C25 F1 . . 108.3(5) ?
F3 C25 F2 . . 108.6(5) ?
F1 C25 F2 . . 106.9(5) ?
F3 C25 S1 . . 110.9(4) ?
F1 C25 S1 . . 111.3(4) ?
F2 C25 S1 . . 110.7(4) ?
F4 C26 F5 . . 104.9(5) ?
F4 C26 F6 . . 109.4(5) ?
F5 C26 F6 . . 107.1(4) ?
F4 C26 S2A . . 105.8(4) ?
F5 C26 S2A . . 116.0(4) ?
F6 C26 S2A . . 113.2(5) ?
F4 C26 S2B . . 119.5(4) ?
F5 C26 S2B . . 105.5(4) ?
F6 C26 S2B . . 109.7(4) ?
C27A C27A Cl1A 2_655 . 107.9(10) ?
C27A C27A H27A 2_655 . 110.1 ?
Cl1A C27A H27A . . 110.1 ?
C27A C27A H27B 2_655 . 110.1 ?
Cl1A C27A H27B . . 110.1 ?
H27A C27A H27B . . 108.4 ?
C27B C27B Cl1B 2_655 . 108.7(15) ?
C27B C27B H27C 2_655 . 110.0 ?
Cl1B C27B H27C . . 110.0 ?
C27B C27B H27D 2_655 . 110.0 ?
Cl1B C27B H27D . . 110.0 ?
H27C C27B H27D . . 108.3 ?
O4A S2A O5A . . 119.3(5) ?
O4A S2A O6A . . 108.6(5) ?
O5A S2A O6A . . 116.4(7) ?
O4A S2A C26 . . 107.6(5) ?
O5A S2A C26 . . 100.8(5) ?
O6A S2A C26 . . 102.0(5) ?
O5B S2B O6B . . 115.3(6) ?
O5B S2B O4B . . 113.1(5) ?
O6B S2B O4B . . 118.8(5) ?
O5B S2B C26 . . 107.5(5) ?
O6B S2B C26 . . 99.5(5) ?
O4B S2B C26 . . 99.5(4) ?

loop_
_geom_bond_atom_site_label_1
_geom_bond_atom_site_label_2
_geom_bond_site_symmetry_2
_geom_bond_distance
_geom_bond_publ_flag
Se1A C3A . 1.891(4) ?
Se1A C1A . 1.946(4) ?
N1A C3A . 1.338(5) ?
N1A C5A . 1.386(5) ?
N1A C4A . 1.461(5) ?
N2A C3A . 1.339(5) ?
N2A C10A . 1.397(6) ?
N2A C19 . 1.439(4) ?
C1A H1AA . 0.9800 ?
C1A H1AB . 0.9800 ?
C1A H1AC . 0.9800 ?
C4A H4AA . 0.9800 ?
C4A H4AB . 0.9800 ?
C4A H4AC . 0.9800 ?
C5A C10A . 1.382(6) ?
C5A C6A . 1.404(6) ?
C6A C7A . 1.380(7) ?
C6A H6A . 0.9500 ?
C7A C8A . 1.393(8) ?
C7A H7A . 0.9500 ?
C8A C9A . 1.376(7) ?
C8A H8A . 0.9500 ?
C9A C10A . 1.391(7) ?
C9A H9A . 0.9500 ?
Se1B C3B . 1.89(2) ?
Se1B C1B . 1.94(2) ?
C1B H1BA . 0.9800 ?
C1B H1BB . 0.9800 ?
C1B H1BC . 0.9800 ?
N1B C3B . 1.337(19) ?
N1B C5B . 1.38(2) ?
N1B C4B . 1.455(18) ?
N2B C3B . 1.35(2) ?
N2B C10B . 1.40(2) ?
N2B C19 . 1.446(16) ?
C4B H4BA . 0.9800 ?
C4B H4BB . 0.9800 ?
C4B H4BC . 0.9800 ?
C5B C10B . 1.38(2) ?
C5B C6B . 1.41(2) ?
C6B C7B . 1.37(2) ?
C6B H6B . 0.9500 ?
C7B C8B . 1.40(2) ?
C7B H7B . 0.9500 ?
C8B C9B . 1.38(2) ?
C8B H8B . 0.9500 ?
C9B C10B . 1.38(2) ?
C9B H9B . 0.9500 ?
C2A Se2 . 1.961(4) ?
C2A H2AA . 0.9800 ?
C2A H2AB . 0.9800 ?
C2A H2AC . 0.9800 ?
N3 C11 . 1.352(5) ?
N3 C18 . 1.388(5) ?
N3 C23 . 1.444(5) ?
N4 C11 . 1.331(5) ?
N4 C13 . 1.391(5) ?
N4 C12 . 1.468(5) ?
Se2 C11 . 1.899(4) ?
C12 H12A . 0.9800 ?
C12 H12B . 0.9800 ?
C12 H12C . 0.9800 ?
C13 C18 . 1.392(5) ?
C13 C14 . 1.393(5) ?
C14 C15 . 1.376(7) ?
C14 H14 . 0.9500 ?
C15 C16 . 1.405(7) ?
C15 H15 . 0.9500 ?
C16 C17 . 1.391(6) ?
C16 H16 . 0.9500 ?
C17 C18 . 1.392(6) ?
C17 H17 . 0.9500 ?
C19 C20 . 1.382(5) ?
C19 C24 . 1.386(5) ?
C20 C21 . 1.389(5) ?
C20 H20 . 0.9500 ?
C21 C22 . 1.386(6) ?
C21 H21 . 0.9500 ?
C22 C23 . 1.387(5) ?
C22 H22 . 0.9500 ?
C23 C24 . 1.387(5) ?
C24 H24 . 0.9500 ?
S1 O2 . 1.437(3) ?
S1 O3 . 1.437(3) ?
S1 O1 . 1.439(3) ?
S1 C25 . 1.821(5) ?
F1 C25 . 1.323(6) ?
F2 C25 . 1.328(6) ?
F3 C25 . 1.310(7) ?
F4 C26 . 1.301(6) ?
F5 C26 . 1.322(6) ?
F6 C26 . 1.333(6) ?
C26 S2A . 1.794(9) ?
C26 S2B . 1.850(8) ?
Cl1A C27A . 1.78(2) ?
C27A C27A 2_655 1.499(18) ?
C27A H27A . 0.9900 ?
C27A H27B . 0.9900 ?
Cl1B C27B . 1.81(3) ?
C27B C27B 2_655 1.52(3) ?
C27B H27C . 0.9900 ?
C27B H27D . 0.9900 ?
S2A O4A . 1.372(8) ?
S2A O5A . 1.415(8) ?
S2A O6A . 1.441(9) ?
S2B O5B . 1.430(8) ?
S2B O6B . 1.451(8) ?
S2B O4B . 1.500(7) ?
